data_7053064
loop_
_publ_author_name
'Sarwar, Masood'
'Madalan, Augustin M.'
'Tiseanu, Carmen'
'Novitchi, Ghenadie'
'Maxim, Catalin'
'Marinescu, Gabriela'
'Luneau, Dominique'
'Andruh, Marius'

_publ_section_title
;
 A new synthetic route towards binuclear 3d--4f complexes, using
 non-compartmental ligands derived from o-vanillin. Syntheses, crystal
 structures, magnetic and luminescent properties
;
_journal_issue 8
_journal_name_full 'New Journal of Chemistry'
_journal_page_first 2280
_journal_paper_doi 10.1039/c3nj00199g
_journal_volume 37
_journal_year 2013
_chemical_formula_sum 'C30 H29 Gd N8 O13 Zn'
_chemical_formula_weight 932.23
_chemical_name_systematic
;
?
;
_space_group_IT_number 15
_symmetry_cell_setting monoclinic
_symmetry_space_group_name_Hall '-C 2yc'
_symmetry_space_group_name_H-M 'C 1 2/c 1'
_atom_sites_solution_hydrogens geom
_atom_sites_solution_primary direct
_atom_sites_solution_secondary difmap
_audit_creation_method SHELXL-97
_cell_angle_alpha 90.00
_cell_angle_beta 130.47(3)
_cell_angle_gamma 90.00
_cell_formula_units_Z 4
_cell_length_a 21.9113(18)
_cell_length_b 12.7257(7)
_cell_length_c 16.8798(15)
_cell_measurement_reflns_used 10912
_cell_measurement_temperature 293(2)
_cell_measurement_theta_max 29.46
_cell_measurement_theta_min 3.01
_cell_volume 3580.6(17)
_computing_cell_refinement X-Area
_computing_data_collection X-Area
_computing_data_reduction X-Area
_computing_structure_refinement 'SHELXL-97 (Sheldrick, 1997)'
_computing_structure_solution 'SHELXS-97 (Sheldrick, 1997)'
_diffrn_ambient_temperature 293(2)
_diffrn_measured_fraction_theta_full 0.967
_diffrn_measured_fraction_theta_max 0.967
_diffrn_measurement_device_type 'STOE IPDS II'
_diffrn_measurement_method 'omega scans'
_diffrn_radiation_monochromator graphite
_diffrn_radiation_source 'fine-focus sealed tube'
_diffrn_radiation_type MoK\a
_diffrn_radiation_wavelength 0.71073
_diffrn_reflns_av_R_equivalents 0.0746
_diffrn_reflns_av_sigmaI/netI 0.0669
_diffrn_reflns_limit_h_max 30
_diffrn_reflns_limit_h_min -30
_diffrn_reflns_limit_k_max 17
_diffrn_reflns_limit_k_min -17
_diffrn_reflns_limit_l_max 23
_diffrn_reflns_limit_l_min -23
_diffrn_reflns_number 14924
_diffrn_reflns_theta_full 29.46
_diffrn_reflns_theta_max 29.46
_diffrn_reflns_theta_min 3.01
_exptl_absorpt_coefficient_mu 2.581
_exptl_absorpt_correction_T_max 0.7164
_exptl_absorpt_correction_T_min 0.4324
_exptl_absorpt_correction_type multi-scan
_exptl_absorpt_process_details
;
[c.f. r.h. blessing, acta cryst. (1995), a51, 33-38]
;
_exptl_crystal_colour yellow
_exptl_crystal_density_diffrn 1.729
_exptl_crystal_density_meas ?
_exptl_crystal_density_method 'not measured'
_exptl_crystal_description prism
_exptl_crystal_F_000 1852
_exptl_crystal_size_max 0.7
_exptl_crystal_size_mid 0.3
_exptl_crystal_size_min 0.2
_refine_diff_density_max 1.876
_refine_diff_density_min -1.797
_refine_diff_density_rms 0.092
_refine_ls_extinction_coef 0.00399(13)
_refine_ls_extinction_expression Fc^*^=kFc[1+0.001xFc^2^\l^3^/sin(2\q)]^-1/4^
_refine_ls_extinction_method SHELXL
_refine_ls_goodness_of_fit_ref 0.935
_refine_ls_hydrogen_treatment constr
_refine_ls_matrix_type full
_refine_ls_number_parameters 254
_refine_ls_number_reflns 4818
_refine_ls_number_restraints 0
_refine_ls_restrained_S_all 0.935
_refine_ls_R_factor_all 0.0446
_refine_ls_R_factor_gt 0.0319
_refine_ls_shift/su_max 0.001
_refine_ls_shift/su_mean 0.000
_refine_ls_structure_factor_coef Fsqd
_refine_ls_weighting_details 'calc w=1/[\s^2^(Fo^2^)+(0.0233P)^2^+0.0000P] where P=(Fo^2^+2Fc^2^)/3'
_refine_ls_weighting_scheme calc
_refine_ls_wR_factor_gt 0.0611
_refine_ls_wR_factor_ref 0.0635
_reflns_number_gt 3966
_reflns_number_total 4818
_reflns_threshold_expression >2sigma(I)
_cod_data_source_file c3nj00199g.txt
_cod_data_source_block shelxl8
_cod_depositor_comments
;
The following automatic conversions were performed:

'_symmetry_cell_setting' value 'Monoclinic' changed to 'monoclinic'
according to /home/saulius/struct/CIF-dictionaries/cif_core.dic
dictionary named 'cif_core.dic' version 2.4.2 from 2011-04-26.

Automatic conversion script
Id: cif_fix_values 1891 2012-01-12 08:04:46Z andrius 

The following automatic conversions were performed:

'_exptl_crystal_density_meas' value 'not measured' was changed to '?'
- the value is perceived as not measured.

Automatic conversion script
Id: cif_fix_values 3008 2015-01-20 13:52:24Z robertas 
;
_cod_original_cell_volume 3580.7(15)
_cod_original_sg_symbol_H-M C2/c
_cod_database_code 7053064

loop_
_symmetry_equiv_pos_as_xyz
'x, y, z'
'-x, y, -z+1/2'
'x+1/2, y+1/2, z'
'-x+1/2, y+1/2, -z+1/2'
'-x, -y, -z'
'x, -y, z-1/2'
'-x+1/2, -y+1/2, -z'
'x+1/2, -y+1/2, z-1/2'

loop_
_atom_site_label
_atom_site_type_symbol
_atom_site_fract_x
_atom_site_fract_y
_atom_site_fract_z
_atom_site_U_iso_or_equiv
_atom_site_adp_type
_atom_site_occupancy
_atom_site_symmetry_multiplicity
_atom_site_calc_flag
_atom_site_refinement_flags
C1 C 0.0741(4) -0.0727(3) 1.0105(3) 0.0858(16) Uani 1 1 d .
H1A H 0.0348 -0.1245 0.9631 0.129 Uiso 1 1 calc R
H1B H 0.0634 -0.0477 1.0541 0.129 Uiso 1 1 calc R
H1C H 0.1266 -0.1037 1.0531 0.129 Uiso 1 1 calc R
C2 C 0.1240(2) 0.0949(2) 1.0114(2) 0.0400(6) Uani 1 1 d .
C3 C 0.1769(2) 0.1006(3) 1.1170(3) 0.0540(8) Uani 1 1 d .
H3 H 0.1802 0.0460 1.1563 0.065 Uiso 1 1 calc R
C4 C 0.2260(3) 0.1877(3) 1.1662(3) 0.0631(10) Uani 1 1 d .
H4 H 0.2623 0.1917 1.2385 0.076 Uiso 1 1 calc R
C5 C 0.2210(3) 0.2681(3) 1.1082(3) 0.0594(9) Uani 1 1 d .
H5 H 0.2553 0.3254 1.1418 0.071 Uiso 1 1 calc R
C6 C 0.16535(19) 0.2657(2) 0.9994(2) 0.0419(6) Uani 1 1 d .
C7 C 0.11526(18) 0.1774(2) 0.9484(2) 0.0355(6) Uani 1 1 d .
C8 C 0.1632(2) 0.3543(2) 0.9436(3) 0.0463(7) Uani 1 1 d .
H8 H 0.2087 0.3963 0.9792 0.056 Uiso 1 1 calc R
C9 C 0.1131(2) 0.4664(2) 0.8020(3) 0.0557(9) Uani 1 1 d .
H9A H 0.1684 0.4904 0.8486 0.067 Uiso 1 1 calc R
H9B H 0.0792 0.5246 0.7894 0.067 Uiso 1 1 calc R
C10 C 0.0901(2) 0.4302(2) 0.7010(3) 0.0462(7) Uani 1 1 d .
C11 C 0.1173(2) 0.4818(3) 0.6562(3) 0.0595(9) Uani 1 1 d .
H11 H 0.1496 0.5411 0.6878 0.071 Uiso 1 1 calc R
C12 C 0.0959(3) 0.4442(3) 0.5659(3) 0.0653(10) Uani 1 1 d .
H12 H 0.1133 0.4782 0.5349 0.078 Uiso 1 1 calc R
C13 C 0.0487(3) 0.3563(3) 0.5204(4) 0.0634(10) Uani 1 1 d .
H13 H 0.0340 0.3290 0.4591 0.076 Uiso 1 1 calc R
C14 C 0.0238(2) 0.3103(3) 0.5688(3) 0.0589(9) Uani 1 1 d .
H14 H -0.0082 0.2506 0.5385 0.071 Uiso 1 1 calc R
C15 C -0.2577(12) -0.2249(11) 0.4399(15) 0.128(6) Uani 0.50 1 d P
C16 C -0.2685(12) -0.1885(12) 0.3700(16) 0.161(7) Uani 0.50 1 d P
H16A H -0.3251 -0.1813 0.3136 0.241 Uiso 0.50 1 calc PR
H16B H -0.2459 -0.2331 0.3489 0.241 Uiso 0.50 1 calc PR
H16C H -0.2435 -0.1206 0.3888 0.241 Uiso 0.50 1 calc PR
Gd1 Gd 0.0000 0.013392(12) 0.7500 0.03112(8) Uani 1 2 d S
N1 N 0.10377(18) 0.37940(16) 0.8495(2) 0.0424(6) Uani 1 1 d .
N2 N 0.04290(19) 0.34616(17) 0.6568(2) 0.0489(6) Uani 1 1 d .
N3 N 0.0000 -0.2175(3) 0.7500 0.0591(11) Uani 1 2 d S
N4 N 0.15835(18) -0.01388(19) 0.8145(2) 0.0461(6) Uani 1 1 d .
N6 N -0.2500 -0.2500 0.5000 0.38(2) Uani 1 2 d S
O1 O 0.07047(15) 0.01377(14) 0.95260(16) 0.0449(5) Uani 1 1 d .
O2 O 0.06046(13) 0.16699(12) 0.84588(14) 0.0364(4) Uani 1 1 d .
O5 O 0.0086(2) -0.16526(16) 0.6951(2) 0.0659(7) Uani 1 1 d .
O6 O 0.0000 -0.3126(3) 0.7500 0.1055(18) Uani 1 2 d S
O7 O 0.14377(16) -0.04003(17) 0.87257(19) 0.0541(6) Uani 1 1 d .
O8 O 0.22408(18) -0.0279(2) 0.8400(2) 0.0712(7) Uani 1 1 d .
O9 O 0.10151(16) 0.02995(17) 0.72950(18) 0.0501(5) Uani 1 1 d .
Zn1 Zn 0.0000 0.29361(3) 0.7500 0.03998(12) Uani 1 2 d S

loop_
_atom_site_aniso_label
_atom_site_aniso_U_11
_atom_site_aniso_U_22
_atom_site_aniso_U_33
_atom_site_aniso_U_23
_atom_site_aniso_U_13
_atom_site_aniso_U_12
C1 0.149(5) 0.057(2) 0.071(3) 0.0038(18) 0.080(3) -0.020(2)
C2 0.042(2) 0.0390(14) 0.0393(18) 0.0015(11) 0.0268(17) 0.0052(11)
C3 0.055(3) 0.0598(19) 0.040(2) 0.0103(14) 0.027(2) 0.0093(16)
C4 0.053(3) 0.077(2) 0.0308(19) -0.0003(15) 0.015(2) 0.0029(18)
C5 0.052(3) 0.0597(19) 0.043(2) -0.0104(14) 0.020(2) -0.0070(16)
C6 0.0346(19) 0.0425(14) 0.0375(17) -0.0026(11) 0.0185(17) 0.0006(11)
C7 0.0369(17) 0.0356(12) 0.0325(15) -0.0018(10) 0.0218(15) 0.0030(10)
C8 0.044(2) 0.0371(13) 0.053(2) -0.0077(12) 0.0287(19) -0.0058(12)
C9 0.067(3) 0.0307(14) 0.072(3) -0.0010(12) 0.046(2) -0.0102(13)
C10 0.040(2) 0.0350(13) 0.060(2) 0.0129(12) 0.0312(19) 0.0040(11)
C11 0.045(2) 0.0554(18) 0.068(3) 0.0203(16) 0.032(2) -0.0015(15)
C12 0.049(3) 0.079(2) 0.073(3) 0.0311(19) 0.042(3) 0.0086(18)
C13 0.065(3) 0.070(2) 0.073(3) 0.0117(17) 0.053(3) 0.0105(18)
C14 0.068(3) 0.0512(17) 0.080(3) -0.0085(16) 0.058(3) -0.0056(16)
C15 0.138(15) 0.070(7) 0.104(14) 0.004(7) 0.046(12) 0.003(8)
C16 0.18(2) 0.095(10) 0.168(18) -0.013(10) 0.098(16) 0.043(11)
Gd1 0.03804(13) 0.02309(9) 0.03750(12) 0.000 0.02686(11) 0.000
N1 0.0444(19) 0.0313(11) 0.0516(18) 0.0010(9) 0.0312(17) -0.0010(9)
N2 0.0532(19) 0.0378(12) 0.070(2) 0.0008(11) 0.0467(18) -0.0016(11)
N3 0.070(3) 0.0259(16) 0.065(3) 0.000 0.036(3) 0.000
N4 0.0421(17) 0.0498(13) 0.0481(16) -0.0119(11) 0.0300(16) -0.0030(11)
N6 0.65(5) 0.226(16) 0.200(18) -0.123(13) 0.25(2) -0.29(2)
O1 0.0563(16) 0.0407(9) 0.0437(12) 0.0012(8) 0.0352(13) -0.0040(9)
O2 0.0411(13) 0.0288(9) 0.0308(11) -0.0002(6) 0.0196(11) 0.0003(7)
O5 0.095(2) 0.0410(12) 0.0774(18) -0.0061(10) 0.0630(19) 0.0020(12)
O6 0.166(6) 0.0308(16) 0.148(5) 0.000 0.114(5) 0.000
O7 0.0514(17) 0.0637(13) 0.0520(15) 0.0124(10) 0.0356(15) 0.0165(10)
O8 0.0420(17) 0.0991(19) 0.072(2) -0.0145(14) 0.0368(17) -0.0001(13)
O9 0.0483(16) 0.0631(13) 0.0463(14) 0.0018(10) 0.0340(14) -0.0008(10)
Zn1 0.0402(3) 0.0257(2) 0.0395(3) 0.000 0.0194(3) 0.000

loop_
_atom_type_symbol
_atom_type_description
_atom_type_scat_dispersion_real
_atom_type_scat_dispersion_imag
_atom_type_scat_source
C C 0.0033 0.0016 'International Tables Vol C Tables 4.2.6.8 and 6.1.1.4'
H H 0.0000 0.0000 'International Tables Vol C Tables 4.2.6.8 and 6.1.1.4'
Gd Gd -0.1653 3.9035 'International Tables Vol C Tables 4.2.6.8 and 6.1.1.4'
N N 0.0061 0.0033 'International Tables Vol C Tables 4.2.6.8 and 6.1.1.4'
O O 0.0106 0.0060 'International Tables Vol C Tables 4.2.6.8 and 6.1.1.4'
Zn Zn 0.2839 1.4301 'International Tables Vol C Tables 4.2.6.8 and 6.1.1.4'

loop_
_geom_angle_atom_site_label_1
_geom_angle_atom_site_label_2
_geom_angle_atom_site_label_3
_geom_angle
_geom_angle_site_symmetry_1
_geom_angle_site_symmetry_3
O1 C1 H1A 109.5 . .
O1 C1 H1B 109.5 . .
H1A C1 H1B 109.5 . .
O1 C1 H1C 109.5 . .
H1A C1 H1C 109.5 . .
H1B C1 H1C 109.5 . .
C3 C2 O1 125.8(3) . .
C3 C2 C7 122.0(3) . .
O1 C2 C7 112.1(3) . .
C2 C3 C4 119.9(3) . .
C2 C3 H3 120.0 . .
C4 C3 H3 120.0 . .
C5 C4 C3 119.9(3) . .
C5 C4 H4 120.0 . .
C3 C4 H4 120.0 . .
C4 C5 C6 121.3(3) . .
C4 C5 H5 119.4 . .
C6 C5 H5 119.4 . .
C5 C6 C7 119.3(3) . .
C5 C6 C8 118.0(3) . .
C7 C6 C8 122.7(3) . .
O2 C7 C6 124.3(2) . .
O2 C7 C2 118.2(3) . .
C6 C7 C2 117.4(3) . .
N1 C8 C6 125.4(3) . .
N1 C8 H8 117.3 . .
C6 C8 H8 117.3 . .
N1 C9 C10 109.1(2) . .
N1 C9 H9A 109.9 . .
C10 C9 H9A 109.9 . .
N1 C9 H9B 109.9 . .
C10 C9 H9B 109.9 . .
H9A C9 H9B 108.3 . .
N2 C10 C11 121.7(3) . .
N2 C10 C9 116.7(2) . .
C11 C10 C9 121.6(3) . .
C12 C11 C10 119.1(3) . .
C12 C11 H11 120.5 . .
C10 C11 H11 120.5 . .
C11 C12 C13 120.0(3) . .
C11 C12 H12 120.0 . .
C13 C12 H12 120.0 . .
C12 C13 C14 117.5(4) . .
C12 C13 H13 121.2 . .
C14 C13 H13 121.2 . .
N2 C14 C13 123.8(3) . .
N2 C14 H14 118.1 . .
C13 C14 H14 118.1 . .
N6 C15 C16 175.0(19) . .
N6 C15 C15 0.0(12) . 7_446
C16 C15 C15 175.0(19) . 7_446
C15 C16 H16A 109.5 . .
C15 C16 H16B 109.5 . .
H16A C16 H16B 109.5 . .
C15 C16 H16C 109.5 . .
H16A C16 H16C 109.5 . .
H16B C16 H16C 109.5 . .
O2 Gd1 O2 65.67(9) . 2_556
O2 Gd1 O9 89.36(7) . 2_556
O2 Gd1 O9 82.41(7) 2_556 2_556
O2 Gd1 O9 82.41(7) . .
O2 Gd1 O9 89.36(7) 2_556 .
O9 Gd1 O9 170.22(10) 2_556 .
O2 Gd1 O7 130.49(7) . 2_556
O2 Gd1 O7 79.01(8) 2_556 2_556
O9 Gd1 O7 51.09(8) 2_556 2_556
O9 Gd1 O7 132.43(8) . 2_556
O2 Gd1 O7 79.01(8) . .
O2 Gd1 O7 130.49(7) 2_556 .
O9 Gd1 O7 132.43(7) 2_556 .
O9 Gd1 O7 51.09(8) . .
O7 Gd1 O7 148.33(11) 2_556 .
O2 Gd1 O5 150.85(9) . .
O2 Gd1 O5 130.54(8) 2_556 .
O9 Gd1 O5 114.79(8) 2_556 .
O9 Gd1 O5 74.65(8) . .
O7 Gd1 O5 78.66(9) 2_556 .
O7 Gd1 O5 72.65(9) . .
O2 Gd1 O5 130.54(8) . 2_556
O2 Gd1 O5 150.85(9) 2_556 2_556
O9 Gd1 O5 74.65(8) 2_556 2_556
O9 Gd1 O5 114.79(8) . 2_556
O7 Gd1 O5 72.65(10) 2_556 2_556
O7 Gd1 O5 78.66(9) . 2_556
O5 Gd1 O5 49.95(11) . 2_556
O2 Gd1 O1 61.05(6) . .
O2 Gd1 O1 118.76(6) 2_556 .
O9 Gd1 O1 69.38(8) 2_556 .
O9 Gd1 O1 110.60(8) . .
O7 Gd1 O1 115.45(8) 2_556 .
O7 Gd1 O1 64.61(8) . .
O5 Gd1 O1 110.66(7) . .
O5 Gd1 O1 69.53(7) 2_556 .
O2 Gd1 O1 118.76(6) . 2_556
O2 Gd1 O1 61.05(6) 2_556 2_556
O9 Gd1 O1 110.60(8) 2_556 2_556
O9 Gd1 O1 69.38(8) . 2_556
O7 Gd1 O1 64.61(8) 2_556 2_556
O7 Gd1 O1 115.45(8) . 2_556
O5 Gd1 O1 69.53(7) . 2_556
O5 Gd1 O1 110.66(7) 2_556 2_556
O1 Gd1 O1 179.80(8) . 2_556
O2 Gd1 N4 111.31(7) . 2_556
O2 Gd1 N4 80.64(7) 2_556 2_556
O9 Gd1 N4 25.63(7) 2_556 2_556
O9 Gd1 N4 157.22(7) . 2_556
O7 Gd1 N4 25.50(7) 2_556 2_556
O7 Gd1 N4 146.87(7) . 2_556
O5 Gd1 N4 96.38(9) . 2_556
O5 Gd1 N4 70.87(9) 2_556 2_556
O1 Gd1 N4 92.12(8) . 2_556
O1 Gd1 N4 87.90(8) 2_556 2_556
O2 Gd1 N4 80.64(7) . .
O2 Gd1 N4 111.31(7) 2_556 .
O9 Gd1 N4 157.22(7) 2_556 .
O9 Gd1 N4 25.63(7) . .
O7 Gd1 N4 146.87(7) 2_556 .
O7 Gd1 N4 25.50(7) . .
O5 Gd1 N4 70.87(9) . .
O5 Gd1 N4 96.38(9) 2_556 .
O1 Gd1 N4 87.90(8) . .
O1 Gd1 N4 92.12(8) 2_556 .
N4 Gd1 N4 166.28(10) 2_556 .
C8 N1 C9 118.7(3) . .
C8 N1 Zn1 125.17(19) . .
C9 N1 Zn1 115.5(2) . .
C10 N2 C14 117.8(3) . .
C10 N2 Zn1 110.5(2) . .
C14 N2 Zn1 131.5(2) . .
O6 N3 O5 122.10(16) . 2_556
O6 N3 O5 122.10(16) . .
O5 N3 O5 115.8(3) 2_556 .
O6 N3 Gd1 180.000(1) . .
O5 N3 Gd1 57.90(16) 2_556 .
O5 N3 Gd1 57.90(16) . .
O8 N4 O7 121.7(3) . .
O8 N4 O9 122.2(3) . .
O7 N4 O9 116.1(3) . .
O8 N4 Gd1 178.2(2) . .
O7 N4 Gd1 58.50(17) . .
O9 N4 Gd1 57.66(14) . .
C15 N6 C15 180.000(6) 7_446 .
C2 O1 C1 115.8(3) . .
C2 O1 Gd1 115.66(15) . .
C1 O1 Gd1 126.6(2) . .
C7 O2 Zn1 121.78(15) . .
C7 O2 Gd1 128.07(14) . .
Zn1 O2 Gd1 109.11(9) . .
N3 O5 Gd1 97.13(18) . .
N4 O7 Gd1 96.00(19) . .
N4 O9 Gd1 96.71(15) . .
O2 Zn1 O2 76.11(11) 2_556 .
O2 Zn1 N1 150.39(9) 2_556 .
O2 Zn1 N1 88.11(9) . .
O2 Zn1 N1 88.11(9) 2_556 2_556
O2 Zn1 N1 150.39(9) . 2_556
N1 Zn1 N1 115.84(14) . 2_556
O2 Zn1 N2 114.27(8) 2_556 2_556
O2 Zn1 N2 91.67(8) . 2_556
N1 Zn1 N2 90.73(10) . 2_556
N1 Zn1 N2 71.96(10) 2_556 2_556
O2 Zn1 N2 91.67(8) 2_556 .
O2 Zn1 N2 114.27(8) . .
N1 Zn1 N2 71.96(10) . .
N1 Zn1 N2 90.73(10) 2_556 .
N2 Zn1 N2 147.54(11) 2_556 .
O2 Zn1 Gd1 38.06(5) 2_556 .
O2 Zn1 Gd1 38.06(5) . .
N1 Zn1 Gd1 122.08(7) . .
N1 Zn1 Gd1 122.08(7) 2_556 .
N2 Zn1 Gd1 106.23(5) 2_556 .
N2 Zn1 Gd1 106.23(5) . .

loop_
_geom_bond_atom_site_label_1
_geom_bond_atom_site_label_2
_geom_bond_distance
_geom_bond_site_symmetry_2
C1 O1 1.440(4) .
C1 H1A 0.9600 .
C1 H1B 0.9600 .
C1 H1C 0.9600 .
C2 C3 1.359(5) .
C2 O1 1.384(4) .
C2 C7 1.416(4) .
C3 C4 1.383(6) .
C3 H3 0.9300 .
C4 C5 1.371(5) .
C4 H4 0.9300 .
C5 C6 1.397(5) .
C5 H5 0.9300 .
C6 C7 1.408(4) .
C6 C8 1.449(4) .
C7 O2 1.325(3) .
C8 N1 1.279(4) .
C8 H8 0.9300 .
C9 N1 1.457(3) .
C9 C10 1.503(5) .
C9 H9A 0.9700 .
C9 H9B 0.9700 .
C10 N2 1.330(4) .
C10 C11 1.392(4) .
C11 C12 1.359(6) .
C11 H11 0.9300 .
C12 C13 1.371(6) .
C12 H12 0.9300 .
C13 C14 1.373(5) .
C13 H13 0.9300 .
C14 N2 1.336(4) .
C14 H14 0.9300 .
C15 N6 0.97(2) .
C15 C16 1.14(2) .
C15 C15 1.94(4) 7_446
C16 H16A 0.9600 .
C16 H16B 0.9600 .
C16 H16C 0.9600 .
Gd1 O2 2.3264(17) .
Gd1 O2 2.3264(17) 2_556
Gd1 O9 2.472(2) 2_556
Gd1 O9 2.472(2) .
Gd1 O7 2.491(3) 2_556
Gd1 O7 2.491(3) .
Gd1 O5 2.508(2) .
Gd1 O5 2.508(2) 2_556
Gd1 O1 2.688(2) .
Gd1 O1 2.688(2) 2_556
Gd1 N4 2.906(3) 2_556
Gd1 N4 2.906(3) .
N1 Zn1 2.056(3) .
N2 Zn1 2.393(2) .
N3 O6 1.211(5) .
N3 O5 1.250(3) 2_556
N3 O5 1.250(3) .
N4 O8 1.219(4) .
N4 O7 1.258(3) .
N4 O9 1.265(4) .
N6 C15 0.97(2) 7_446
O2 Zn1 2.0463(18) .
Zn1 O2 2.0463(18) 2_556
Zn1 N1 2.056(3) 2_556
Zn1 N2 2.393(2) 2_556
